data_4062497
_journal_name_full Organometallics
_journal_year 2003
_chemical_formula_sum 'C11 H12 Cl Hg N O'
_chemical_formula_weight 410.26
_space_group_IT_number 11
_symmetry_cell_setting monoclinic
_symmetry_space_group_name_Hall '-P 2yb'
_symmetry_space_group_name_H-M 'P 1 21/m 1'
_cell_angle_alpha 90.00
_cell_angle_beta 100.962(8)
_cell_angle_gamma 90.00
_cell_formula_units_Z 4
_cell_length_a 20.2339(16)
_cell_length_b 6.9091(8)
_cell_length_c 8.6311(9)
_cell_measurement_temperature 293(2)
_cell_volume 1184.6(2)
_diffrn_ambient_temperature 293(2)
_exptl_crystal_density_diffrn 2.300
_cod_depositor_comments
;
The following automatic conversions were performed:
'_symmetry_cell_setting' value 'Monoclinic' changed to 'monoclinic'
according to '/home/saulius/struct/CIF-dictionaries/cif_core.dic'
dictionary named 'cif_core.dic' version 2.4.1 from 2010-06-29.

Automatic conversion script
Id: cif_fix_enum 1527 2010-12-29 10:47:43Z saulius 
;
_cod_original_sg_symbol_H-M 'P 21/m'
_cod_database_code 4062497

loop_
_symmetry_equiv_pos_as_xyz
'x, y, z'
'-x, y+1/2, -z'
'-x, -y, -z'
'x, -y-1/2, z'

loop_
_atom_site_label
_atom_site_type_symbol
_atom_site_fract_x
_atom_site_fract_y
_atom_site_fract_z
_atom_site_U_iso_or_equiv
_atom_site_adp_type
_atom_site_occupancy
_atom_site_symmetry_multiplicity
_atom_site_calc_flag
_atom_site_refinement_flags
_atom_site_disorder_assembly
_atom_site_disorder_group
Hg1 Hg 0.40622(3) -0.2500 -0.07975(8) 0.0405(3) Uani 1 2 d S . .
Hg2 Hg 1.10015(3) -0.7500 0.50528(8) 0.0396(3) Uani 1 2 d S . .
Cl1 Cl 0.2953(3) -0.2500 -0.2031(8) 0.0697(18) Uani 1 2 d S . .
Cl2 Cl 1.2109(2) -0.7500 0.4776(8) 0.0632(16) Uani 1 2 d S . .
O11 O 0.4994(6) -0.2500 0.4362(15) 0.050(4) Uani 1 2 d S . .
O21 O 1.0078(6) -0.7500 0.9355(16) 0.051(4) Uani 1 2 d S . .
N11 N 0.4122(8) -0.2500 0.229(2) 0.044(4) Uani 1 2 d S . .
N21 N 1.0927(6) -0.7500 0.8039(16) 0.033(3) Uani 1 2 d S . .
C11 C 0.5086(8) -0.2500 0.0171(19) 0.028(3) Uani 1 2 d S . .
C12 C 0.5573(8) -0.2500 -0.084(2) 0.039(4) Uani 1 2 d S . .
H12A H 0.5446 -0.2500 -0.1936 1.3(11) Uiso 1 2 calc SR . .
C13 C 0.6244(10) -0.2500 -0.009(3) 0.051(5) Uani 1 2 d S . .
H13A H 0.6576 -0.2500 -0.0704 0.01(3) Uiso 1 2 calc SR . .
C14 C 0.6428(9) -0.2500 0.149(3) 0.048(5) Uani 1 2 d S . .
H14A H 0.6885 -0.2500 0.1924 0.057 Uiso 1 2 calc SR . .
C15 C 0.5960(9) -0.2500 0.254(2) 0.048(5) Uani 1 2 d S . .
H15A H 0.6095 -0.2500 0.3636 0.15(15) Uiso 1 2 calc SR . .
C16 C 0.5291(9) -0.2500 0.181(2) 0.038(4) Uani 1 2 d S . .
C17 C 0.4751(9) -0.2500 0.279(2) 0.043(5) Uani 1 2 d S . .
C18 C 0.4335(13) -0.2500 0.508(2) 0.056(6) Uani 1 2 d S . .
H18A H 0.4306 -0.1364 0.5705 0.08(6) Uiso 1 1 d R . .
C19 C 0.3820(9) -0.2500 0.364(2) 0.038(4) Uani 1 2 d S . .
C110 C 0.3380(10) -0.435(3) 0.363(2) 0.072(5) Uani 1 1 d . . .
H11A H 0.3665 -0.5468 0.3769 0.5(3) Uiso 1 1 calc R . .
H11B H 0.3071 -0.4435 0.2640 0.10(7) Uiso 1 1 calc R . .
H11C H 0.3134 -0.4272 0.4474 0.08(6) Uiso 1 1 calc R . .
C21 C 0.9983(10) -0.7500 0.508(3) 0.042(4) Uani 1 2 d S . .
C22 C 0.9481(8) -0.7500 0.374(3) 0.047(5) Uani 1 2 d S . .
H22A H 0.9605 -0.7500 0.2760 0.056 Uiso 1 2 calc SR . .
C23 C 0.8818(11) -0.7500 0.380(2) 0.053(6) Uani 1 2 d S . .
H23A H 0.8494 -0.7500 0.2879 0.13(14) Uiso 1 2 calc SR . .
C24 C 0.8631(9) -0.7500 0.527(3) 0.050(5) Uani 1 2 d S . .
H24A H 0.8177 -0.7500 0.5334 0.01(3) Uiso 1 2 calc SR . .
C25 C 0.9089(9) -0.7500 0.657(3) 0.043(5) Uani 1 2 d S . .
H25A H 0.8946 -0.7500 0.7532 0.02(4) Uiso 1 2 calc SR . .
C26 C 0.9782(7) -0.7500 0.658(2) 0.031(4) Uani 1 2 d S . .
C27 C 1.0291(9) -0.7500 0.799(2) 0.037(4) Uani 1 2 d S . .
C28 C 1.0635(11) -0.7500 1.062(2) 0.055(6) Uani 1 2 d S . .
H28A H 1.0635 -0.8633 1.1260 0.04(4) Uiso 1 1 d R . .
C29 C 1.1246(9) -0.7500 0.976(2) 0.037(4) Uani 1 2 d S . .
C210 C 1.1683(9) -0.572(3) 1.010(2) 0.074(6) Uani 1 1 d . . .
H21A H 1.2030 -0.5757 0.9488 0.06(4) Uiso 1 1 calc R . .
H21B H 1.1883 -0.5695 1.1206 0.17(12) Uiso 1 1 calc R . .
H21C H 1.1413 -0.4585 0.9841 0.08(6) Uiso 1 1 calc R . .

loop_
_atom_site_aniso_label
_atom_site_aniso_U_11
_atom_site_aniso_U_22
_atom_site_aniso_U_33
_atom_site_aniso_U_23
_atom_site_aniso_U_13
_atom_site_aniso_U_12
Hg1 0.0270(4) 0.0550(5) 0.0389(4) 0.000 0.0044(3) 0.000
Hg2 0.0256(3) 0.0540(5) 0.0398(4) 0.000 0.0080(3) 0.000
Cl1 0.034(2) 0.098(5) 0.069(4) 0.000 -0.009(2) 0.000
Cl2 0.029(2) 0.084(4) 0.083(4) 0.000 0.024(2) 0.000
O11 0.030(6) 0.089(12) 0.031(6) 0.000 0.001(5) 0.000
O21 0.034(7) 0.086(12) 0.040(7) 0.000 0.023(6) 0.000
N11 0.033(8) 0.048(10) 0.053(10) 0.000 0.012(7) 0.000
N21 0.010(5) 0.060(10) 0.031(7) 0.000 0.004(5) 0.000
C11 0.030(8) 0.031(8) 0.024(7) 0.000 0.012(6) 0.000
C12 0.017(7) 0.058(12) 0.046(10) 0.000 0.014(7) 0.000
C13 0.031(9) 0.065(14) 0.062(13) 0.000 0.026(9) 0.000
C14 0.027(9) 0.062(14) 0.056(12) 0.000 0.012(8) 0.000
C15 0.034(9) 0.071(15) 0.037(10) 0.000 0.003(8) 0.000
C16 0.035(9) 0.040(10) 0.034(9) 0.000 -0.005(7) 0.000
C17 0.029(9) 0.049(12) 0.054(11) 0.000 0.017(8) 0.000
C18 0.090(17) 0.051(13) 0.026(9) 0.000 0.007(10) 0.000
C19 0.032(8) 0.050(11) 0.035(9) 0.000 0.015(7) 0.000
C110 0.075(11) 0.082(14) 0.065(11) -0.013(10) 0.027(9) -0.030(11)
C21 0.032(8) 0.052(12) 0.045(10) 0.000 0.015(7) 0.000
C22 0.018(8) 0.064(14) 0.056(12) 0.000 0.000(7) 0.000
C23 0.046(11) 0.072(16) 0.033(10) 0.000 -0.010(9) 0.000
C24 0.023(8) 0.058(13) 0.067(14) 0.000 0.005(9) 0.000
C25 0.025(8) 0.047(12) 0.059(12) 0.000 0.018(8) 0.000
C26 0.016(7) 0.040(10) 0.042(9) 0.000 0.015(6) 0.000
C27 0.040(9) 0.042(10) 0.034(9) 0.000 0.022(7) 0.000
C28 0.053(12) 0.078(17) 0.037(10) 0.000 0.013(9) 0.000
C29 0.028(8) 0.054(12) 0.025(8) 0.000 -0.001(6) 0.000
C210 0.060(10) 0.100(17) 0.060(10) 0.003(11) 0.007(8) -0.027(12)

loop_
_geom_bond_atom_site_label_1
_geom_bond_atom_site_label_2
_geom_bond_distance
_geom_bond_site_symmetry_2
_geom_bond_publ_flag
Hg1 C11 2.081(16) . ?
Hg1 Cl1 2.293(5) . ?
Hg1 N11 2.645(17) . ?
Hg2 C21 2.065(19) . ?
Hg2 Cl2 2.299(5) . ?
Hg2 N21 2.610(14) . ?
O11 C17 1.35(2) . ?
O11 C18 1.57(3) . ?
O21 C27 1.332(19) . ?
O21 C28 1.41(3) . ?
N11 C17 1.26(2) . ?
N11 C19 1.41(2) . ?
N21 C27 1.28(2) . ?
N21 C29 1.50(2) . ?
C11 C16 1.39(2) . ?
C11 C12 1.44(2) . ?
C12 C13 1.39(3) . ?
C13 C14 1.35(3) . ?
C14 C15 1.43(3) . ?
C15 C16 1.38(2) . ?
C16 C17 1.51(3) . ?
C18 C19 1.46(3) . ?
C19 C110 1.55(2) 4 ?
C19 C110 1.55(2) . ?
C21 C22 1.38(3) . ?
C21 C26 1.43(2) . ?
C22 C23 1.35(3) . ?
C23 C24 1.39(3) . ?
C24 C25 1.31(3) . ?
C25 C26 1.40(2) . ?
C26 C27 1.43(3) . ?
C28 C29 1.56(3) . ?
C29 C210 1.51(2) . ?
C29 C210 1.51(2) 4_545 ?
